data_4334980
loop_
_publ_author_name
'Tobias B\"ottcher'
'Bassem S. Bassil'
'Lyuben Zhechkov'
'Gerd-Volker R\"oschenthaler'

_publ_section_title
;
 Phosphorus(V) Complexes with Acyclic Monoaminocarbene Ligands via
 Oxidative Addition
;
_journal_name_full 'Inorganic Chemistry'
_journal_page_first 5651
_journal_page_last 5653
_journal_paper_doi 10.1021/ic400756z
_journal_volume 52
_journal_year 2013
_chemical_formula_sum 'C9 H11 F5 N P'
_chemical_formula_weight 259.16
_chemical_name_systematic
; 
 ? 
;
_space_group_IT_number 62
_symmetry_cell_setting orthorhombic
_symmetry_space_group_name_Hall '-P 2ac 2n'
_symmetry_space_group_name_H-M 'P n m a'
_atom_sites_solution_hydrogens geom
_atom_sites_solution_primary direct
_atom_sites_solution_secondary difmap
_audit_creation_method SHELXL-97
_cell_angle_alpha 90.00
_cell_angle_beta 90.00
_cell_angle_gamma 90.00
_cell_formula_units_Z 4
_cell_length_a 12.963(3)
_cell_length_b 8.5995(17)
_cell_length_c 9.641(2)
_cell_measurement_reflns_used 9193
_cell_measurement_temperature 100(2)
_cell_measurement_theta_max 30.32
_cell_measurement_theta_min 2.63
_cell_volume 1074.7(4)
_computing_cell_refinement 'Bruker SAINT'
_computing_data_collection 'Bruker APEX2'
_computing_data_reduction 'Bruker SAINT'
_computing_molecular_graphics 'Bruker SHELXTL'
_computing_publication_material 'Bruker SHELXTL'
_computing_structure_refinement 'SHELXL-97 (Sheldrick, 2008)'
_computing_structure_solution 'SHELXS-97 (Sheldrick, 2008)'
_diffrn_ambient_temperature 100(2)
_diffrn_measured_fraction_theta_full 0.998
_diffrn_measured_fraction_theta_max 0.998
_diffrn_measurement_device_type 'Bruker APEX-II CCD'
_diffrn_measurement_method '\f and \w scans'
_diffrn_radiation_monochromator graphite
_diffrn_radiation_source 'fine-focus sealed tube'
_diffrn_radiation_type MoK\a
_diffrn_radiation_wavelength 0.71073
_diffrn_reflns_av_R_equivalents 0.0588
_diffrn_reflns_av_sigmaI/netI 0.0208
_diffrn_reflns_limit_h_max 18
_diffrn_reflns_limit_h_min -18
_diffrn_reflns_limit_k_max 12
_diffrn_reflns_limit_k_min -12
_diffrn_reflns_limit_l_max 13
_diffrn_reflns_limit_l_min -13
_diffrn_reflns_number 33022
_diffrn_reflns_theta_full 30.51
_diffrn_reflns_theta_max 30.51
_diffrn_reflns_theta_min 3.54
_exptl_absorpt_coefficient_mu 0.297
_exptl_absorpt_correction_T_max 0.9162
_exptl_absorpt_correction_T_min 0.8905
_exptl_absorpt_correction_type multi-scan
_exptl_absorpt_process_details SADABS
_exptl_crystal_colour colourless
_exptl_crystal_density_diffrn 1.602
_exptl_crystal_description block
_exptl_crystal_F_000 528
_exptl_crystal_size_max 0.40
_exptl_crystal_size_mid 0.40
_exptl_crystal_size_min 0.30
_refine_diff_density_max 0.352
_refine_diff_density_min -0.337
_refine_diff_density_rms 0.069
_refine_ls_extinction_method none
_refine_ls_goodness_of_fit_ref 1.003
_refine_ls_hydrogen_treatment refall
_refine_ls_matrix_type full
_refine_ls_number_parameters 110
_refine_ls_number_reflns 1740
_refine_ls_number_restraints 0
_refine_ls_restrained_S_all 1.003
_refine_ls_R_factor_all 0.0367
_refine_ls_R_factor_gt 0.0304
_refine_ls_shift/su_max 0.000
_refine_ls_shift/su_mean 0.000
_refine_ls_structure_factor_coef Fsqd
_refine_ls_weighting_details 'calc w=1/[\s^2^(Fo^2^)+(0.0450P)^2^+0.4400P] where P=(Fo^2^+2Fc^2^)/3'
_refine_ls_weighting_scheme calc
_refine_ls_wR_factor_gt 0.0786
_refine_ls_wR_factor_ref 0.0831
_reflns_number_gt 1510
_reflns_number_total 1740
_reflns_threshold_expression >2sigma(I)
_cod_data_source_file ic400756z_si_003.cif
_cod_data_source_block try
_cod_original_cell_volume 1074.8(4)
_cod_database_code 4334980

loop_
_symmetry_equiv_pos_as_xyz
'x, y, z'
'-x+1/2, -y, z+1/2'
'-x, y+1/2, -z'
'x+1/2, -y+1/2, -z+1/2'
'-x, -y, -z'
'x-1/2, y, -z-1/2'
'x, -y-1/2, z'
'-x-1/2, y-1/2, z-1/2'

loop_
_atom_site_label
_atom_site_type_symbol
_atom_site_fract_x
_atom_site_fract_y
_atom_site_fract_z
_atom_site_U_iso_or_equiv
_atom_site_adp_type
_atom_site_occupancy
_atom_site_symmetry_multiplicity
_atom_site_calc_flag
_atom_site_refinement_flags
C1 C 0.46240(11) 0.2500 -0.11271(14) 0.0139(3) Uani 1 2 d S
C2 C 0.60645(12) 0.2500 0.05667(16) 0.0186(3) Uani 1 2 d S
H22 H 0.5565(17) 0.2500 0.132(2) 0.023(5) Uiso 1 2 d S
H21 H 0.6500(13) 0.1637(18) 0.0646(16) 0.031(4) Uiso 1 1 d .
C3 C 0.64165(12) 0.2500 -0.19183(17) 0.0201(3) Uani 1 2 d S
H32 H 0.6159(18) 0.2500 -0.283(3) 0.034(6) Uiso 1 2 d S
H31 H 0.6815(14) 0.160(2) -0.1773(19) 0.045(5) Uiso 1 1 d .
C4 C 0.43277(11) 0.2500 -0.26278(14) 0.0152(3) Uani 1 2 d S
C6 C 0.39211(9) 0.11025(19) -0.47218(13) 0.0301(3) Uani 1 1 d .
H61 H 0.3822(13) 0.011(2) -0.5164(17) 0.037(4) Uiso 1 1 d .
C5 C 0.41889(9) 0.10938(14) -0.33227(12) 0.0218(2) Uani 1 1 d .
C7 C 0.37948(13) 0.2500 -0.54173(18) 0.0338(5) Uani 1 2 d S
H71 H 0.363(2) 0.2500 -0.631(3) 0.049(8) Uiso 1 2 d S
N1 N 0.55993(10) 0.2500 -0.08368(13) 0.0150(2) Uani 1 2 d S
P1 P 0.35185(3) 0.2500 0.01875(4) 0.01499(11) Uani 1 2 d S
F1 F 0.25726(7) 0.2500 0.12491(10) 0.0255(2) Uani 1 2 d S
F2 F 0.40819(5) 0.11593(8) 0.10922(7) 0.02079(16) Uani 1 1 d .
F3 F 0.29656(5) 0.11716(8) -0.07290(7) 0.02117(16) Uani 1 1 d .
H51 H 0.4254(13) 0.0126(19) -0.2830(16) 0.035(4) Uiso 1 1 d .

loop_
_atom_site_aniso_label
_atom_site_aniso_U_11
_atom_site_aniso_U_22
_atom_site_aniso_U_33
_atom_site_aniso_U_23
_atom_site_aniso_U_13
_atom_site_aniso_U_12
C1 0.0148(6) 0.0114(6) 0.0156(6) 0.000 -0.0003(5) 0.000
C2 0.0163(6) 0.0212(7) 0.0183(7) 0.000 -0.0048(5) 0.000
C3 0.0133(6) 0.0256(8) 0.0215(7) 0.000 0.0027(5) 0.000
C4 0.0112(6) 0.0202(7) 0.0143(6) 0.000 0.0006(5) 0.000
C6 0.0189(5) 0.0498(8) 0.0218(5) -0.0148(5) 0.0015(4) -0.0035(5)
C5 0.0195(5) 0.0251(5) 0.0209(5) -0.0058(4) 0.0020(4) -0.0009(4)
C7 0.0145(7) 0.0728(15) 0.0141(7) 0.000 0.0000(5) 0.000
N1 0.0150(5) 0.0139(5) 0.0161(5) 0.000 -0.0003(4) 0.000
P1 0.01460(18) 0.01613(19) 0.01424(18) 0.000 0.00138(13) 0.000
F1 0.0195(5) 0.0359(6) 0.0210(5) 0.000 0.0069(4) 0.000
F2 0.0230(3) 0.0199(3) 0.0195(3) 0.0063(2) 0.0008(2) 0.0005(2)
F3 0.0183(3) 0.0237(3) 0.0215(3) -0.0027(3) 0.0013(2) -0.0072(2)

loop_
_atom_type_symbol
_atom_type_description
_atom_type_scat_dispersion_real
_atom_type_scat_dispersion_imag
_atom_type_scat_source
C C 0.0033 0.0016 'International Tables Vol C Tables 4.2.6.8 and 6.1.1.4'
H H 0.0000 0.0000 'International Tables Vol C Tables 4.2.6.8 and 6.1.1.4'
N N 0.0061 0.0033 'International Tables Vol C Tables 4.2.6.8 and 6.1.1.4'
F F 0.0171 0.0103 'International Tables Vol C Tables 4.2.6.8 and 6.1.1.4'
P P 0.1023 0.0942 'International Tables Vol C Tables 4.2.6.8 and 6.1.1.4'

loop_
_geom_angle_atom_site_label_1
_geom_angle_atom_site_label_2
_geom_angle_atom_site_label_3
_geom_angle
_geom_angle_site_symmetry_1
_geom_angle_site_symmetry_3
N1 C1 C4 117.36(13) . .
N1 C1 P1 126.02(11) . .
C4 C1 P1 116.62(10) . .
C5 C4 C5 120.32(14) 7_565 .
C5 C4 C1 119.84(7) 7_565 .
C5 C4 C1 119.84(7) . .
C7 C6 C5 120.18(13) . .
C6 C5 C4 119.53(12) . .
C6 C7 C6 120.25(16) 7_565 .
C1 N1 C2 126.50(13) . .
C1 N1 C3 122.97(13) . .
C2 N1 C3 110.53(12) . .
F1 P1 F3 90.57(4) . .
F1 P1 F3 90.57(4) . 7_565
F3 P1 F3 90.23(5) . 7_565
F1 P1 F2 90.06(4) . .
F3 P1 F2 89.50(4) . .
F3 P1 F2 179.32(4) 7_565 .
F1 P1 F2 90.06(4) . 7_565
F3 P1 F2 179.32(4) . 7_565
F3 P1 F2 89.50(4) 7_565 7_565
F2 P1 F2 90.77(5) . 7_565
F1 P1 C1 178.36(6) . .
F3 P1 C1 88.28(4) . .
F3 P1 C1 88.28(4) 7_565 .
F2 P1 C1 91.09(4) . .
F2 P1 C1 91.09(4) 7_565 .

loop_
_geom_bond_atom_site_label_1
_geom_bond_atom_site_label_2
_geom_bond_distance
_geom_bond_site_symmetry_2
C1 N1 1.2949(19) .
C1 C4 1.4970(19) .
C1 P1 1.9132(15) .
C2 N1 1.4814(19) .
C3 N1 1.4864(19) .
C4 C5 1.3941(13) 7_565
C4 C5 1.3941(13) .
C6 C7 1.3859(18) .
C6 C5 1.3929(17) .
C7 C6 1.3859(18) 7_565
P1 F1 1.5972(10) .
P1 F3 1.6123(7) .
P1 F3 1.6123(7) 7_565
P1 F2 1.6197(7) .
P1 F2 1.6197(7) 7_565
